data_7210068
loop_
_publ_author_name
'Szafra\'nski, Marek'
'Jarek, Marcin'

_publ_section_title
;
 Origin of spontaneous polarization and reconstructive phase transition in
 guanidinium iodide
;
_journal_issue 23
_journal_name_full CrystEngComm
_journal_page_first 4617
_journal_paper_doi 10.1039/c3ce26979e
_journal_volume 15
_journal_year 2013
_chemical_formula_sum 'C H6 I N3'
_chemical_formula_weight 186.99
_chemical_melting_point 460(5)
_chemical_name_common 'guanidinium iodide'
_chemical_name_systematic
;
?
;
_space_group_IT_number 186
_symmetry_cell_setting hexagonal
_symmetry_space_group_name_Hall 'P 6c -2c'
_symmetry_space_group_name_H-M 'P 63 m c'
_atom_sites_solution_hydrogens geom
_atom_sites_solution_primary direct
_atom_sites_solution_secondary difmap
_audit_creation_method SHELXL-97
_cell_angle_alpha 90.00
_cell_angle_beta 90.00
_cell_angle_gamma 120.00
_cell_formula_units_Z 4
_cell_length_a 7.16410(17)
_cell_length_b 7.16410(17)
_cell_length_c 12.0317(3)
_cell_measurement_temperature 150.0(1)
_cell_volume 534.79(2)
_computing_structure_refinement 'SHELXL-97 (Sheldrick, 1997)'
_computing_structure_solution 'SHELXS-97 (Sheldrick, 1990)'
_diffrn_ambient_temperature 150.0(1)
_diffrn_measured_fraction_theta_full 0.978
_diffrn_measured_fraction_theta_max 0.978
_diffrn_measurement_device_type 'Gemini A Ultra'
_diffrn_radiation_monochromator graphite
_diffrn_radiation_source 'fine-focus sealed tube'
_diffrn_radiation_type MoK\a
_diffrn_radiation_wavelength 0.71073
_diffrn_reflns_av_R_equivalents 0.0255
_diffrn_reflns_av_sigmaI/netI 0.0115
_diffrn_reflns_limit_h_max 10
_diffrn_reflns_limit_h_min -10
_diffrn_reflns_limit_k_max 10
_diffrn_reflns_limit_k_min -10
_diffrn_reflns_limit_l_max 17
_diffrn_reflns_limit_l_min -17
_diffrn_reflns_number 7466
_diffrn_reflns_theta_full 32.35
_diffrn_reflns_theta_max 32.35
_diffrn_reflns_theta_min 3.28
_exptl_absorpt_coefficient_mu 5.837
_exptl_absorpt_correction_T_max 1.00000
_exptl_absorpt_correction_T_min 0.76361
_exptl_absorpt_correction_type multi-scan
_exptl_absorpt_process_details 'CrysalisPro (Oxford Diffraction 2010)'
_exptl_crystal_colour colourless
_exptl_crystal_density_diffrn 2.322
_exptl_crystal_density_method 'not measured'
_exptl_crystal_F_000 344
_exptl_crystal_size_max 0.28
_exptl_crystal_size_mid 0.20
_exptl_crystal_size_min 0.20
_refine_diff_density_max 0.883
_refine_diff_density_min -0.480
_refine_diff_density_rms 0.073
_refine_ls_abs_structure_details 'Flack H D (1983), Acta Cryst. A39, 876-881'
_refine_ls_abs_structure_Flack -0.04(7)
_refine_ls_extinction_method none
_refine_ls_goodness_of_fit_ref 1.205
_refine_ls_hydrogen_treatment constr
_refine_ls_matrix_type full
_refine_ls_number_parameters 28
_refine_ls_number_reflns 752
_refine_ls_number_restraints 1
_refine_ls_restrained_S_all 1.204
_refine_ls_R_factor_all 0.0212
_refine_ls_R_factor_gt 0.0198
_refine_ls_shift/su_max 0.000
_refine_ls_shift/su_mean 0.000
_refine_ls_structure_factor_coef Fsqd
_refine_ls_weighting_details 'calc w=1/[\s^2^(Fo^2^)+(0.0271P)^2^+0.5434P] where P=(Fo^2^+2Fc^2^)/3'
_refine_ls_weighting_scheme calc
_refine_ls_wR_factor_gt 0.0516
_refine_ls_wR_factor_ref 0.0523
_reflns_number_gt 719
_reflns_number_total 752
_reflns_threshold_expression >2sigma(I)
_cod_data_source_file c3ce26979e.txt
_cod_data_source_block ttgi_150d
_cod_original_sg_symbol_H-M P6(3)mc
_cod_database_code 7210068

loop_
_symmetry_equiv_pos_as_xyz
'x, y, z'
'-y, x-y, z'
'-x+y, -x, z'
'-x, -y, z+1/2'
'y, -x+y, z+1/2'
'x-y, x, z+1/2'
'-y, -x, z'
'-x+y, y, z'
'x, x-y, z'
'y, x, z+1/2'
'x-y, -y, z+1/2'
'-x, -x+y, z+1/2'

loop_
_atom_site_label
_atom_site_type_symbol
_atom_site_fract_x
_atom_site_fract_y
_atom_site_fract_z
_atom_site_U_iso_or_equiv
_atom_site_adp_type
_atom_site_occupancy
_atom_site_symmetry_multiplicity
_atom_site_calc_flag
_atom_site_refinement_flags
I1 I 0.6667 0.3333 0.1614 0.01984(10) Uani 1 6 d S
I2A I 0.0000 0.0000 0.3421(6) 0.0346(12) Uani 0.50 6 d SP
I2B I 0.0000 0.0000 0.3183(6) 0.0286(8) Uani 0.50 6 d SP
C1 C 0.3333 0.6667 -0.9151(6) 0.0201(12) Uani 1 6 d S
N2 N 0.1208(6) 0.5604(3) -0.6408(3) 0.0226(6) Uani 1 2 d S
H2A H 0.0515 0.6297 -0.6401 0.027 Uiso 0.50 1 calc PR
H2B H 0.0515 0.4218 -0.6412 0.027 Uiso 0.50 1 calc PR
N1 N 0.2268(3) 0.7732(3) -0.9154(3) 0.0276(7) Uani 1 2 d S
H1A H 0.2961 0.9118 -0.9159 0.033 Uiso 0.50 1 calc PR
H1B H 0.0882 0.7039 -0.9152 0.033 Uiso 0.50 1 calc PR
C2 C 0.3333 0.6667 -0.6413(6) 0.0175(12) Uani 1 6 d S

loop_
_atom_site_aniso_label
_atom_site_aniso_U_11
_atom_site_aniso_U_22
_atom_site_aniso_U_33
_atom_site_aniso_U_23
_atom_site_aniso_U_13
_atom_site_aniso_U_12
I1 0.01718(11) 0.01718(11) 0.02516(15) 0.000 0.000 0.00859(6)
I2A 0.0159(7) 0.0159(7) 0.072(4) 0.000 0.000 0.0079(4)
I2B 0.0147(7) 0.0147(7) 0.056(2) 0.000 0.000 0.0074(3)
C1 0.0209(19) 0.0209(19) 0.018(3) 0.000 0.000 0.0104(9)
N2 0.0151(14) 0.0176(11) 0.0342(17) -0.0010(6) -0.0020(13) 0.0076(7)
N1 0.0205(11) 0.0205(11) 0.0440(19) 0.0024(8) -0.0024(8) 0.0120(13)
C2 0.0171(18) 0.0171(18) 0.018(3) 0.000 0.000 0.0085(9)

loop_
_atom_type_symbol
_atom_type_description
_atom_type_scat_dispersion_real
_atom_type_scat_dispersion_imag
_atom_type_scat_source
C C 0.0033 0.0016 'International Tables Vol C Tables 4.2.6.8 and 6.1.1.4'
H H 0.0000 0.0000 'International Tables Vol C Tables 4.2.6.8 and 6.1.1.4'
N N 0.0061 0.0033 'International Tables Vol C Tables 4.2.6.8 and 6.1.1.4'
I I -0.4742 1.8119 'International Tables Vol C Tables 4.2.6.8 and 6.1.1.4'

loop_
_geom_angle_atom_site_label_1
_geom_angle_atom_site_label_2
_geom_angle_atom_site_label_3
_geom_angle
_geom_angle_site_symmetry_1
_geom_angle_site_symmetry_3
N1 C1 N1 119.999(6) . 3_565
N1 C1 N1 119.999(7) . 2_665
N1 C1 N1 119.999(6) 3_565 2_665
N2 C2 N2 119.997(7) 3_565 .
N2 C2 N2 119.997(7) 3_565 2_665
N2 C2 N2 119.997(8) . 2_665

loop_
_geom_bond_atom_site_label_1
_geom_bond_atom_site_label_2
_geom_bond_distance
_geom_bond_site_symmetry_2
C1 N1 1.322(4) .
C1 N1 1.322(4) 3_565
C1 N1 1.322(4) 2_665
N2 C2 1.319(4) .
C2 N2 1.319(4) 3_565
C2 N2 1.319(4) 2_665
